data_7063376
loop_
_publ_author_name
'Amoiridis, Angelos'
'Papanikolaou, Michael'
'Drouza, Chryssoula'
'Kabanos, Themistoklis A.'
'Keramidas, Anastasios D.'

_publ_section_title
;
 Spectroscopically labelled hydroxylamino-triazine (BHT) siderophores
 toward the quantification of iron(iii), vanadium(v) and uranium(vi) hard
 metal ions
;
_journal_issue 34
_journal_name_full 'New Journal of Chemistry'
_journal_page_first 14884
_journal_page_last 14895
_journal_paper_doi 10.1039/D4NJ02645D
_journal_volume 48
_journal_year 2024
_chemical_formula_moiety 'C17 H15 N6 O3 U0.5, C34 H29 N12 O6 U, C24 H19 P, C H4 O, C4 H10 O, 0.75(O)'
_chemical_formula_sum 'C80 H79.5 N18 O11.75 P U1.5'
_chemical_formula_weight 1869.13
_space_group_crystal_system monoclinic
_space_group_IT_number 14
_space_group_name_Hall '-P 2yn'
_space_group_name_H-M_alt 'P 1 21/n 1'
_atom_sites_solution_hydrogens mixed
_audit_creation_date 2024-07-18
_audit_creation_method
;
Olex2 1.5
(compiled 2021.12.09 svn.r5202d8cf for OlexSys, GUI svn.r6439)
;
_audit_update_record
;
2024-07-19 deposited with the CCDC.	2024-07-30 downloaded from the CCDC.
;
_cell_angle_alpha 90
_cell_angle_beta 136.637(7)
_cell_angle_gamma 90
_cell_formula_units_Z 4
_cell_length_a 24.7499(9)
_cell_length_b 34.5643(3)
_cell_length_c 13.4753(5)
_cell_measurement_reflns_used 29913
_cell_measurement_temperature 150(2)
_cell_measurement_theta_max 77.0920
_cell_measurement_theta_min 3.3710
_cell_volume 7915.1(11)
_computing_cell_refinement 'CrysAlisPro 1.171.43.104a (Rigaku OD, 2023)'
_computing_data_collection 'CrysAlisPro system (CCD 43.104a 64-bit (release'
_computing_data_reduction 'CrysAlisPro 1.171.43.104a (Rigaku OD, 2023)'
_computing_molecular_graphics 'Olex2 1.5 (Dolomanov et al., 2009)'
_computing_publication_material 'Olex2 1.5 (Dolomanov et al., 2009)'
_computing_structure_refinement 'SHELXL 2018/3 (Sheldrick, 2015)'
_diffrn_ambient_temperature 150.15
_diffrn_detector_area_resol_mean 10.0000
_diffrn_measured_fraction_theta_full 0.998
_diffrn_measured_fraction_theta_max 0.963
_diffrn_measurement_device_type 'XtaLAB Synergy, Single source at home/near, HyP'
_diffrn_measurement_method '\w scans'
_diffrn_radiation_type CuK\a
_diffrn_radiation_wavelength 1.54184
_diffrn_reflns_av_R_equivalents 0.0444
_diffrn_reflns_av_unetI/netI 0.0417
_diffrn_reflns_Laue_measured_fraction_full 0.998
_diffrn_reflns_Laue_measured_fraction_max 0.963
_diffrn_reflns_limit_h_max 31
_diffrn_reflns_limit_h_min -31
_diffrn_reflns_limit_k_max 16
_diffrn_reflns_limit_k_min -43
_diffrn_reflns_limit_l_max 16
_diffrn_reflns_limit_l_min -17
_diffrn_reflns_number 56751
_diffrn_reflns_point_group_measured_fraction_full 0.998
_diffrn_reflns_point_group_measured_fraction_max 0.963
_diffrn_reflns_theta_full 67.684
_diffrn_reflns_theta_max 77.431
_diffrn_reflns_theta_min 2.898
_exptl_absorpt_coefficient_mu 9.390
_exptl_absorpt_correction_T_max 0.806
_exptl_absorpt_correction_T_min 0.537
_exptl_absorpt_correction_type gaussian
_exptl_absorpt_process_details
;
CrysAlisPro 1.171.43.104a (Rigaku Oxford Diffraction, 2023)
Numerical absorption correction based on gaussian integration over
a multifaceted crystal model
Empirical absorption correction using spherical harmonics,
implemented in SCALE3 ABSPACK scaling algorithm.
;
_exptl_crystal_colour 'metallic dark brown'
_exptl_crystal_density_diffrn 1.569
_exptl_crystal_description plate
_exptl_crystal_F_000 3730
_exptl_crystal_size_max 0.087
_exptl_crystal_size_mid 0.061
_exptl_crystal_size_min 0.042
_refine_diff_density_max 0.998
_refine_diff_density_min -1.761
_refine_diff_density_rms 0.106
_refine_ls_extinction_method none
_refine_ls_goodness_of_fit_ref 1.033
_refine_ls_hydrogen_treatment mixed
_refine_ls_matrix_type full
_refine_ls_number_parameters 1075
_refine_ls_number_reflns 16196
_refine_ls_number_restraints 4
_refine_ls_restrained_S_all 1.033
_refine_ls_R_factor_all 0.0360
_refine_ls_R_factor_gt 0.0300
_refine_ls_shift/su_max 0.005
_refine_ls_shift/su_mean 0.000
_refine_ls_structure_factor_coef Fsqd
_refine_ls_weighting_details 'w=1/[\s^2^(Fo^2^)+(0.0358P)^2^+10.0062P] where P=(Fo^2^+2Fc^2^)/3'
_refine_ls_weighting_scheme calc
_refine_ls_wR_factor_gt 0.0751
_refine_ls_wR_factor_ref 0.0774
_reflns_Friedel_coverage 0.000
_reflns_number_gt 14214
_reflns_number_total 16196
_reflns_threshold_expression 'I > 2\s(I)'
_cod_data_source_file d4nj02645d2.cif
_cod_data_source_block 2_u_agg
_cod_depositor_comments 'Adding full bibliography for 7063372--7063376.cif.'
_cod_original_cell_volume 7915.1(8)
_cod_original_formula_sum 'C80 H79.50 N18 O11.75 P U1.50'
_cod_database_code 7063376
_shelx_shelxl_version_number 2018/3
_shelx_space_group_comment
;
The symmetry employed for this shelxl refinement is uniquely defined
by the following loop, which should always be used as a source of
symmetry information in preference to the above space-group names.
They are only intended as comments.
;
_olex2_refinement_description
;
1. Fixed Uiso
 At 1.2 times of:
  All C(H,H) groups, H16A of C16A, H14B of C14B, H7B of C7B, H16B of C16B,
  H10B of C10B, H9B of C9B, H7A of C7A, H22s of C22s, H5 of C5, H28s of C28s,
  H20s of C20s, H13 of C13, H17s of C17s, H8B' of C8B', H14 of C14, H16s of
  C16s, H23s of C23s, H16 of C16, H21s of C21s, H17 of C17, H18 of C18, H7B' of
  C7B', H9B' of C9B', H27s of C27s, H15s of C15s, H6 of C6, H25s of C25s, H11s
  of C11s, H19s of C19s, H13B of C13B, H8s of C8s, H8A of C8A, H14A of C14A, H3
  of C3, H13A of C13A, H4 of C4, H7s of C7s, H15B of C15B, H29s of C29s, H14s
  of C14s, H13s of C13s, H8B of C8B, H10A of C10A, H9s of C9s, H9A of C9A, H15A
  of C15A, H10s of C10s
 At 1.5 times of:
  All H(H) groups, H3B' of C25s, All C(H,H,H) groups
2. Restrained distances
 O3B'-H3B'
 0.87 with sigma of 0.01
 O3A-H3A
 0.877 with sigma of 0.02
 N1B'-H3B'
 1.892696 with sigma of 0.02
 U1B-H3B'
 3.214529 with sigma of 0.02
3. Others
 Sof(C10)=Sof(C13)=Sof(H13)=Sof(C7B')=Sof(H7B')=Sof(C9B')=Sof(H9B')=Sof(C8B')=
 Sof(H8B')=1-FVAR(1)
 Sof(C14)=Sof(H14)=Sof(C15)=Sof(C16)=Sof(H16)=Sof(C17)=Sof(H17)=Sof(C18)=
 Sof(H18)=FVAR(1)
 Fixed Sof: O3s(0.25) O4s(0.5)
4.a Secondary CH2 refined with riding coordinates:
 C4s(H4sa,H4sb), C3s(H3sa,H3sb)
4.b Aromatic/amide H refined with riding coordinates:
 C7A(H7A), C9B(H9B), C10B(H10B), C16B(H16B), C16A(H16A), C14B(H14B), C7B(H7B),
 C8B(H8B), C8A(H8A), C15B(H15B), C10A(H10A), C13B(H13B), C9A(H9A), C13A(H13A),
 C15A(H15A), C10s(H10s), C9s(H9s), C11s(H11s), C8s(H8s), C7s(H7s), C14A(H14A),
 C3(H3), C29s(H29s), C19s(H19s), C4(H4), C14s(H14s), C13s(H13s), C5(H5),
 C21s(H21s), C15s(H15s), C6(H6), C16s(H16s), C28s(H28s), C17s(H17s), C20s(H20s),
  C27s(H27s), C23s(H23s), C22s(H22s), C13(H13), C7B'(H7B'), C9B'(H9B'),
 C8B'(H8B'), C14(H14), C16(H16), C17(H17), C18(H18), C25s(H25s)
4.c Fitted hexagon refined as free rotating group:
 C6s(C10s,C9s,C11s,C8s,C7s)
4.d Idealised Me refined as rotating group:
 C1B(H1Ba,H1Bb,H1Bc), C1B'(H1Bd,H1Be,H1Bf), C2B(H2Ba,H2Bb,H2Bc), C2B'(H2Bd,
 H2Be,H2Bf), C1A(H1Aa,H1Ab,H1Ac), C1s(H1sa,H1sb,H1sc), C2s(H2sa,H2sb,H2sc),
 C5s(H5sa,H5sb,H5sc)
;
_olex2_submission_special_instructions 'No special instructions were received'

loop_
_space_group_symop_operation_xyz
'x, y, z'
'-x+1/2, y+1/2, -z+1/2'
'-x, -y, -z'
'x-1/2, -y-1/2, z-1/2'

loop_
_atom_site_label
_atom_site_type_symbol
_atom_site_fract_x
_atom_site_fract_y
_atom_site_fract_z
_atom_site_U_iso_or_equiv
_atom_site_adp_type
_atom_site_occupancy
_atom_site_site_symmetry_order
_atom_site_calc_flag
_atom_site_refinement_flags_posn
_atom_site_refinement_flags_adp
_atom_site_refinement_flags_occupancy
_atom_site_disorder_assembly
_atom_site_disorder_group
U1A U 0.500000 0.500000 0.500000 0.01955(5) Uani 1 2 d S . P . .
U1B U 0.32598(2) 0.66448(2) 0.36907(2) 0.01972(4) Uani 1 1 d D . . . .
P1S P 0.98681(7) 0.57674(3) 0.61800(14) 0.0390(2) Uani 1 1 d . . . . .
O4B O 0.36202(16) 0.60816(7) 0.2995(3) 0.0261(6) Uani 1 1 d . . . . .
O2B O 0.24480(16) 0.63667(7) 0.3043(3) 0.0259(5) Uani 1 1 d . . . . .
O3B' O 0.41307(16) 0.60590(7) 0.5418(3) 0.0256(5) Uani 1 1 d D . . . .
O1A O 0.50913(16) 0.49005(7) 0.6414(3) 0.0283(6) Uani 1 1 d . . . . .
O3A O 0.62142(15) 0.46194(7) 0.6338(3) 0.0256(6) Uani 1 1 d D . . . .
O4B' O 0.29671(17) 0.71424(7) 0.4400(3) 0.0301(6) Uani 1 1 d . . . . .
O1B O 0.41111(16) 0.68863(7) 0.4371(3) 0.0277(6) Uani 1 1 d . . . . .
O4A O 0.50807(15) 0.56942(7) 0.5561(3) 0.0243(5) Uani 1 1 d . . . . .
N5A N 0.70460(19) 0.59396(8) 0.7539(4) 0.0269(7) Uani 1 1 d . . . . .
N2A N 0.57383(19) 0.59153(9) 0.6246(4) 0.0303(8) Uani 1 1 d . . . . .
O3B O 0.24198(18) 0.71458(7) 0.2036(3) 0.0306(6) Uani 1 1 d . . . . .
N3B' N 0.38899(19) 0.66153(8) 0.6248(4) 0.0235(6) Uani 1 1 d . . . . .
N4A N 0.76571(19) 0.53466(9) 0.7879(4) 0.0305(8) Uani 1 1 d . . . . .
N6B N 0.1847(2) 0.66357(9) -0.2759(4) 0.0323(8) Uani 1 1 d . . . . .
N1B' N 0.4538(2) 0.60369(9) 0.6881(4) 0.0294(7) Uani 1 1 d D . . . .
N3B N 0.26974(19) 0.66037(8) 0.1188(3) 0.0228(6) Uani 1 1 d . . . . .
N2B N 0.3366(2) 0.60490(9) 0.1659(4) 0.0267(7) Uani 1 1 d . . . . .
N6A N 0.83494(19) 0.59206(9) 0.8779(4) 0.0278(7) Uani 1 1 d . . . . .
N5B' N 0.3950(2) 0.69067(9) 0.7957(4) 0.0291(7) Uani 1 1 d . . . . .
N3A N 0.63090(18) 0.53469(8) 0.6639(4) 0.0237(6) Uani 1 1 d . . . . .
N5B N 0.2647(2) 0.63450(9) -0.0516(4) 0.0283(7) Uani 1 1 d . . . . .
N1B N 0.2089(2) 0.71747(9) 0.0674(4) 0.0312(7) Uani 1 1 d . . . . .
N6B' N 0.4688(2) 0.66183(11) 1.0169(4) 0.0367(8) Uani 1 1 d . . . . .
N4B N 0.1906(2) 0.69102(10) -0.1123(4) 0.0314(7) Uani 1 1 d . . . . .
N2B' N 0.3232(2) 0.71689(9) 0.5711(4) 0.0283(7) Uani 1 1 d . . . . .
C4A C 0.6380(2) 0.57334(10) 0.6818(4) 0.0233(7) Uani 1 1 d . . . . .
N4B' N 0.4613(2) 0.63108(10) 0.8527(4) 0.0325(7) Uani 1 1 d . . . . .
C5A C 0.7642(2) 0.57275(10) 0.8023(4) 0.0249(8) Uani 1 1 d . . . . .
C3A C 0.6971(2) 0.51671(10) 0.7204(4) 0.0251(8) Uani 1 1 d . . . . .
C6A C 0.8454(2) 0.63270(11) 0.8848(4) 0.0277(8) Uani 1 1 d . . . . .
C5B' C 0.4400(2) 0.66135(12) 0.8817(4) 0.0310(9) Uani 1 1 d . . . . .
C3B C 0.2223(2) 0.68944(11) 0.0219(4) 0.0272(8) Uani 1 1 d . . . . .
C6B C 0.2152(2) 0.64246(12) -0.3173(4) 0.0295(8) Uani 1 1 d . . . . .
N1A N 0.6924(2) 0.47884(9) 0.7054(4) 0.0322(8) Uani 1 1 d . . . . .
C4B' C 0.4331(2) 0.63334(11) 0.7226(4) 0.0255(8) Uani 1 1 d . . . . .
C17A C 0.9105(2) 0.57453(11) 0.9705(4) 0.0286(8) Uani 1 1 d . . . . .
C5B C 0.2147(3) 0.66321(11) -0.1403(5) 0.0294(8) Uani 1 1 d . . . . .
C4B C 0.2893(2) 0.63486(10) 0.0758(4) 0.0244(7) Uani 1 1 d . . . . .
C7A C 0.7910(3) 0.66301(10) 0.8211(5) 0.0338(9) Uani 1 1 d . . . . .
H7A H 0.736591 0.658170 0.758606 0.041 Uiso 1 1 calc R U . . .
C9B C 0.2511(3) 0.61096(12) -0.4529(5) 0.0361(10) Uani 1 1 d . . . . .
H9B H 0.263304 0.599510 -0.498905 0.043 Uiso 1 1 calc R U . . .
C12A C 0.9666(2) 0.60392(12) 1.0315(5) 0.0308(8) Uani 1 1 d . . . . .
C11B C 0.1823(3) 0.65792(12) -0.4488(5) 0.0312(8) Uani 1 1 d . . . . .
C11A C 0.9254(2) 0.64034(12) 0.9757(5) 0.0306(8) Uani 1 1 d . . . . .
C10B C 0.2015(3) 0.64250(13) -0.5151(5) 0.0354(9) Uani 1 1 d . . . . .
H10B H 0.180810 0.653486 -0.601847 0.043 Uiso 1 1 calc R U . . .
C16B C 0.3750(3) 0.70947(12) 0.9749(5) 0.0373(10) Uani 1 1 d . . . . .
H16B H 0.342381 0.713733 0.875124 0.045 Uiso 1 1 calc R U . . .
C16A C 0.9338(3) 0.53629(12) 1.0130(5) 0.0383(10) Uani 1 1 d . . . . .
H16A H 0.896172 0.516277 0.971815 0.046 Uiso 1 1 calc R U . . .
C14B C 0.4053(3) 0.72132(13) 1.1893(6) 0.0436(12) Uani 1 1 d . . . . .
H14B H 0.392193 0.733822 1.232471 0.052 Uiso 1 1 calc R U . . .
C7B C 0.2665(3) 0.61144(12) -0.2528(5) 0.0342(9) Uani 1 1 d . . . . .
H7B H 0.289522 0.601101 -0.163615 0.041 Uiso 1 1 calc R U . . .
C1B C 0.1689(3) 0.75347(13) -0.0086(5) 0.0459(12) Uani 1 1 d . . . . .
H1BA H 0.205088 0.775186 0.049834 0.069 Uiso 1 1 calc R U . . .
H1BB H 0.123326 0.756401 -0.025420 0.069 Uiso 1 1 calc R U . . .
H1BC H 0.151126 0.753151 -0.101460 0.069 Uiso 1 1 calc R U . . .
C1B' C 0.2944(3) 0.74973(12) 0.5890(5) 0.0386(10) Uani 1 1 d . . . . .
H1BD H 0.300788 0.773400 0.558288 0.058 Uiso 1 1 calc R U . . .
H1BE H 0.324315 0.752038 0.690806 0.058 Uiso 1 1 calc R U . . .
H1BF H 0.238545 0.745945 0.529798 0.058 Uiso 1 1 calc R U . . .
C8B C 0.2834(3) 0.59588(12) -0.3235(5) 0.0350(9) Uani 1 1 d . . . . .
H8B H 0.317919 0.574341 -0.281803 0.042 Uiso 1 1 calc R U . . .
C2A C 0.5652(3) 0.63302(12) 0.6246(7) 0.0372(11) Uani 1 1 d . . . . .
C24S C 1.0113(3) 0.61836(14) 0.7240(5) 0.0417(10) Uani 1 1 d . . . . .
C2B C 0.3985(3) 0.59095(13) 0.1835(5) 0.0388(10) Uani 1 1 d . . . . .
H2BA H 0.383220 0.595206 0.093781 0.058 Uiso 1 1 calc R U . . .
H2BB H 0.406727 0.563234 0.205793 0.058 Uiso 1 1 calc R U . . .
H2BC H 0.447376 0.604986 0.262688 0.058 Uiso 1 1 calc R U . . .
C8A C 0.8203(3) 0.70039(12) 0.8534(6) 0.0402(11) Uani 1 1 d . . . . .
H8A H 0.784691 0.721431 0.811831 0.048 Uiso 1 1 calc R U . . .
C15B C 0.3598(3) 0.72730(13) 1.0446(6) 0.0439(11) Uani 1 1 d . . . . .
H15B H 0.316206 0.744425 0.990685 0.053 Uiso 1 1 calc R U . . .
C10A C 0.9528(3) 0.67851(13) 1.0038(5) 0.0384(10) Uani 1 1 d . . . . .
H10A H 1.006655 0.683743 1.062604 0.046 Uiso 1 1 calc R U . . .
C12S C 0.9037(3) 0.55227(14) 0.5599(6) 0.0427(11) Uani 1 1 d . . . . .
C13B C 0.0766(3) 0.71121(15) -0.6173(6) 0.0479(12) Uani 1 1 d . . . . .
H13B H 0.076423 0.710004 -0.688062 0.058 Uiso 1 1 calc R U . . .
C17B C 0.4399(3) 0.68510(12) 1.0567(5) 0.0347(9) Uani 1 1 d . . . . .
C1 C 0.1294(3) 0.69093(13) -0.3872(5) 0.0380(10) Uani 1 1 d . . . . .
C9A C 0.8992(3) 0.70833(12) 0.9435(6) 0.0428(11) Uani 1 1 d . . . . .
H9A H 0.916620 0.734414 0.964086 0.051 Uiso 1 1 calc R U . . .
C13A C 1.0463(3) 0.59499(14) 1.1354(6) 0.0422(11) Uani 1 1 d . . . . .
H13A H 1.084196 0.614812 1.176119 0.051 Uiso 1 1 calc R U . . .
C15A C 1.0142(3) 0.52815(14) 1.1179(6) 0.0423(11) Uani 1 1 d . . . . .
H15A H 1.031243 0.502152 1.148355 0.051 Uiso 1 1 calc R U . . .
C12B C 0.4868(3) 0.67916(14) 1.2035(5) 0.0406(10) Uani 1 1 d . . . . .
C2 C 0.1284(3) 0.68812(13) -0.4919(5) 0.0355(9) Uani 1 1 d . . . . .
C2B' C 0.4580(4) 0.56436(13) 0.7312(6) 0.0461(12) Uani 1 1 d . . . . .
H2BD H 0.480779 0.564519 0.828427 0.069 Uiso 1 1 calc R U . . .
H2BE H 0.491115 0.548757 0.731324 0.069 Uiso 1 1 calc R U . . .
H2BF H 0.404986 0.553246 0.662939 0.069 Uiso 1 1 calc R U . . .
C6S C 0.9634(2) 0.59202(10) 0.4637(3) 0.0447(11) Uani 1 1 d G . . . .
C10S C 1.01999(18) 0.59089(11) 0.4648(4) 0.0601(16) Uani 1 1 d G . . . .
H10S H 1.068758 0.578213 0.541294 0.072 Uiso 1 1 calc R U . . .
C9S C 1.0052(2) 0.60833(14) 0.3540(5) 0.082(3) Uani 1 1 d G . . . .
H9S H 1.043860 0.607557 0.354739 0.098 Uiso 1 1 calc R U . . .
C11S C 0.9338(3) 0.62688(13) 0.2421(4) 0.079(2) Uani 1 1 d G . . . .
H11S H 0.923728 0.638795 0.166348 0.095 Uiso 1 1 calc R U . . .
C8S C 0.8773(2) 0.62801(12) 0.2410(4) 0.0646(16) Uani 1 1 d G . . . .
H8S H 0.828495 0.640689 0.164510 0.077 Uiso 1 1 calc R U . . .
C7S C 0.89206(18) 0.61058(11) 0.3518(4) 0.0502(12) Uani 1 1 d G . . . .
H7S H 0.853392 0.611344 0.351064 0.060 Uiso 1 1 calc R U . . .
C14A C 1.0699(3) 0.55712(15) 1.1790(6) 0.0445(11) Uani 1 1 d . . . . .
H14A H 1.124306 0.550820 1.250941 0.053 Uiso 1 1 calc R U . . .
C3 C 0.0268(4) 0.73736(17) -0.5308(6) 0.0581(15) Uani 1 1 d . . . . .
H3 H -0.009029 0.754150 -0.545907 0.070 Uiso 1 1 calc R U . . .
C29S C 0.9781(4) 0.65376(17) 0.6561(7) 0.0564(14) Uani 1 1 d . . . . .
H29S H 0.945938 0.656530 0.555979 0.068 Uiso 1 1 calc R U . . .
C19S C 1.0611(3) 0.50525(16) 0.7398(6) 0.0507(12) Uani 1 1 d . . . . .
H19S H 1.010443 0.494759 0.684871 0.061 Uiso 1 1 calc R U . . .
C4 C 0.0781(3) 0.71532(15) -0.4058(6) 0.0477(12) Uani 1 1 d . . . . .
H4 H 0.078199 0.716866 -0.335294 0.057 Uiso 1 1 calc R U . . .
C14S C 0.8228(3) 0.53669(16) 0.5931(7) 0.0531(14) Uani 1 1 d . . . . .
H14S H 0.808678 0.540408 0.641844 0.064 Uiso 1 1 calc R U . . .
C13S C 0.8832(3) 0.55813(15) 0.6321(6) 0.0448(11) Uani 1 1 d . . . . .
H13S H 0.910661 0.576721 0.707394 0.054 Uiso 1 1 calc R U . . .
C18S C 1.0693(3) 0.54432(15) 0.7292(6) 0.0465(12) Uani 1 1 d . . . . .
C1A C 0.7541(3) 0.45346(12) 0.7543(7) 0.0462(13) Uani 1 1 d . . . . .
H1AA H 0.735346 0.438279 0.672603 0.069 Uiso 1 1 calc R U . . .
H1AB H 0.769075 0.435972 0.828365 0.069 Uiso 1 1 calc R U . . .
H1AC H 0.799851 0.468841 0.795368 0.069 Uiso 1 1 calc R U . . .
C5 C 0.4688(3) 0.69736(15) 1.2692(6) 0.0460(12) Uani 1 1 d . . . . .
H5 H 0.500640 0.693091 1.368616 0.055 Uiso 1 1 calc R U . . .
C26S C 1.0741(3) 0.64733(19) 0.9500(6) 0.0557(14) Uani 1 1 d . . . . .
C21S C 1.2010(4) 0.4974(2) 0.9116(8) 0.076(2) Uani 1 1 d . . . . .
H21S H 1.246267 0.481399 0.975733 0.092 Uiso 1 1 calc R U . . .
C15S C 0.7832(4) 0.50989(18) 0.4830(8) 0.0657(18) Uani 1 1 d . . . . .
H15S H 0.742223 0.494935 0.457157 0.079 Uiso 1 1 calc R U . . .
C6 C 0.0261(4) 0.73569(17) -0.6342(6) 0.0583(15) Uani 1 1 d . . . . .
H6 H -0.009410 0.751536 -0.717830 0.070 Uiso 1 1 calc R U . . .
C16S C 0.8623(4) 0.52574(18) 0.4477(7) 0.0587(15) Uani 1 1 d . . . . .
H16S H 0.875174 0.522127 0.396921 0.070 Uiso 1 1 calc R U . . .
C28S C 0.9928(4) 0.68547(18) 0.7381(8) 0.0664(17) Uani 1 1 d . . . . .
H28S H 0.970314 0.709937 0.693020 0.080 Uiso 1 1 calc R U . . .
C17S C 0.8021(4) 0.5046(2) 0.4102(8) 0.0721(19) Uani 1 1 d . . . . .
H17S H 0.773830 0.486250 0.333778 0.086 Uiso 1 1 calc R U . . .
C20S C 1.1269(4) 0.48154(18) 0.8308(7) 0.0630(16) Uani 1 1 d . . . . .
H20S H 1.121598 0.454751 0.837916 0.076 Uiso 1 1 calc R U . . .
C27S C 1.0388(4) 0.68146(18) 0.8808(7) 0.0573(14) Uani 1 1 d . . . . .
H27S H 1.046589 0.703035 0.933767 0.069 Uiso 1 1 calc R U . . .
C23S C 1.1442(3) 0.55964(18) 0.8089(8) 0.0648(18) Uani 1 1 d . . . . .
H23S H 1.149947 0.586229 0.800185 0.078 Uiso 1 1 calc R U . . .
C22S C 1.2095(4) 0.5358(2) 0.8999(9) 0.082(2) Uani 1 1 d . . . . .
H22S H 1.260306 0.546090 0.954398 0.098 Uiso 1 1 calc R U . . .
C6B' C 0.5351(4) 0.6419(2) 1.1409(6) 0.0594(16) Uani 1 1 d . . . . .
C3B' C 0.3698(2) 0.68944(10) 0.6667(4) 0.0259(8) Uani 1 1 d . . . . .
O1S O 0.1217(2) 0.72631(10) 0.1959(5) 0.0495(9) Uani 1 1 d . . . . .
O2S O 0.7061(3) 0.6427(2) 0.1256(6) 0.0969(18) Uani 1 1 d . . . . .
C1S C 0.1096(3) 0.76590(14) 0.1904(6) 0.0456(11) Uani 1 1 d . . . . .
H1SA H 0.053043 0.771091 0.120186 0.068 Uiso 1 1 calc R U . . .
H1SB H 0.130979 0.779492 0.161170 0.068 Uiso 1 1 calc R U . . .
H1SC H 0.136157 0.774993 0.286102 0.068 Uiso 1 1 calc R U . . .
C4S C 0.6798(7) 0.6826(3) 0.1021(16) 0.136(5) Uani 1 1 d . . . . .
H4SA H 0.624118 0.683572 0.049167 0.163 Uiso 1 1 calc R U . . .
H4SB H 0.685555 0.697127 0.046963 0.163 Uiso 1 1 calc R U . . .
C3S C 0.6622(6) 0.6199(6) -0.0065(10) 0.195(9) Uani 1 1 d . . . . .
H3SA H 0.678222 0.627816 -0.052788 0.234 Uiso 1 1 calc R U . . .
H3SB H 0.605234 0.625094 -0.075376 0.234 Uiso 1 1 calc R U . . .
C2S C 0.6771(8) 0.5768(5) 0.026(2) 0.239(13) Uani 1 1 d . . . . .
H2SA H 0.640023 0.562180 -0.064511 0.359 Uiso 1 1 calc R U . . .
H2SB H 0.669878 0.569700 0.086326 0.359 Uiso 1 1 calc R U . . .
H2SC H 0.731094 0.570742 0.077862 0.359 Uiso 1 1 calc R U . . .
C5S C 0.7331(9) 0.6985(4) 0.2520(19) 0.185(8) Uani 1 1 d . . . . .
H5SA H 0.715075 0.724414 0.247053 0.278 Uiso 1 1 calc R U . . .
H5SB H 0.786909 0.700132 0.298050 0.278 Uiso 1 1 calc R U . . .
H5SC H 0.732101 0.681487 0.308764 0.278 Uiso 1 1 calc R U . . .
C10 C 0.5369(18) 0.6406(8) 1.251(3) 0.041(6) Uani 0.260(14) 1 d . . P A 2
C13 C 0.5929(15) 0.6215(9) 1.378(2) 0.048(6) Uani 0.260(14) 1 d . . P A 2
H13 H 0.603573 0.629331 1.458035 0.057 Uiso 0.260(14) 1 calc R U P A 2
C7B' C 0.5650(12) 0.6021(7) 1.143(2) 0.033(5) Uani 0.260(14) 1 d . . P A 2
H7B' H 0.546489 0.591742 1.057062 0.039 Uiso 0.260(14) 1 calc R U P A 2
C9B' C 0.6349(15) 0.5909(7) 1.394(3) 0.054(6) Uiso 0.260(14) 1 d . . P A 2
H9B' H 0.671940 0.576804 1.482063 0.065 Uiso 0.260(14) 1 calc R U P A 2
C8B' C 0.6200(15) 0.5817(7) 1.274(3) 0.055(6) Uiso 0.260(14) 1 d . . P A 2
H8B' H 0.648171 0.560955 1.282228 0.065 Uiso 0.260(14) 1 calc R U P A 2
C14 C 0.6157(7) 0.6415(4) 1.3991(10) 0.062(3) Uani 0.740(14) 1 d . . P A 1
H14 H 0.623629 0.648233 1.477279 0.074 Uiso 0.740(14) 1 calc R U P A 1
C15 C 0.5497(6) 0.6552(3) 1.2581(11) 0.040(2) Uani 0.740(14) 1 d . . P A 1
C16 C 0.5934(6) 0.6220(3) 1.1662(9) 0.058(3) Uani 0.740(14) 1 d . . P A 1
H16 H 0.590141 0.618398 1.092075 0.070 Uiso 0.740(14) 1 calc R U P A 1
C17 C 0.6687(7) 0.6179(4) 1.4202(10) 0.092(5) Uani 0.740(14) 1 d . . P A 1
H17 H 0.713916 0.608539 1.514329 0.110 Uiso 0.740(14) 1 calc R U P A 1
C18 C 0.6566(6) 0.6079(4) 1.3056(10) 0.088(5) Uani 0.740(14) 1 d . . P A 1
H18 H 0.692681 0.590736 1.322720 0.105 Uiso 0.740(14) 1 calc R U P A 1
O3S O 0.500000 0.500000 0.000000 0.151(11) Uani 0.5 2 d S . P B 1
O4S O 0.5658(15) 0.4767(4) 0.983(2) 0.191(11) Uani 0.5 1 d . . P C 2
C25S C 1.0601(3) 0.61511(16) 0.8708(6) 0.0470(12) Uani 1 1 d . . . . .
H25S H 1.084045 0.590998 0.918010 0.056 Uiso 1 1 calc R U . . .
H3B' H 0.438(3) 0.5906(12) 0.534(3) 0.070 Uiso 1 1 d D U . . .
H1S H 0.163(4) 0.7250(16) 0.214(6) 0.044(15) Uiso 1 1 d . . . . .
H2AA H 0.556(4) 0.6380(16) 0.671(7) 0.047(17) Uiso 1 1 d . . . . .
H2AB H 0.529(4) 0.6431(18) 0.538(8) 0.054(17) Uiso 1 1 d . . . . .
H2AC H 0.610(5) 0.644(2) 0.660(8) 0.07(2) Uiso 1 1 d . . . . .
H3A H 0.627(5) 0.4390(13) 0.669(9) 0.108 Uiso 1 1 d D U . . .

loop_
_atom_site_aniso_label
_atom_site_aniso_U_11
_atom_site_aniso_U_22
_atom_site_aniso_U_33
_atom_site_aniso_U_23
_atom_site_aniso_U_13
_atom_site_aniso_U_12
U1A 0.01923(8) 0.01451(7) 0.02310(9) 0.00131(5) 0.01480(7) 0.00160(5)
U1B 0.02185(6) 0.01686(6) 0.02020(6) 0.00117(4) 0.01520(5) 0.00187(4)
P1S 0.0372(6) 0.0429(6) 0.0364(6) -0.0067(5) 0.0266(5) -0.0071(5)
O4B 0.0343(15) 0.0232(12) 0.0217(13) 0.0018(10) 0.0206(13) 0.0024(10)
O2B 0.0273(13) 0.0241(12) 0.0285(14) 0.0010(10) 0.0210(13) 0.0020(10)
O3B' 0.0301(14) 0.0285(13) 0.0205(13) 0.0033(10) 0.0192(12) 0.0063(10)
O1A 0.0311(14) 0.0227(12) 0.0329(15) 0.0032(10) 0.0239(13) 0.0025(10)
O3A 0.0202(12) 0.0163(11) 0.0331(15) -0.0004(10) 0.0170(12) -0.0002(9)
O4B' 0.0373(15) 0.0238(12) 0.0271(15) 0.0022(10) 0.0228(13) 0.0064(11)
O1B 0.0311(14) 0.0249(12) 0.0329(15) 0.0020(11) 0.0251(13) 0.0037(10)
O4A 0.0195(12) 0.0201(11) 0.0297(14) -0.0026(10) 0.0167(12) -0.0011(9)
N5A 0.0207(15) 0.0197(14) 0.0334(18) -0.0002(12) 0.0175(15) -0.0002(11)
N2A 0.0225(16) 0.0171(14) 0.041(2) -0.0005(13) 0.0197(16) -0.0021(12)
O3B 0.0392(16) 0.0223(12) 0.0289(15) 0.0051(10) 0.0243(14) 0.0095(11)
N3B' 0.0265(16) 0.0231(14) 0.0235(16) -0.0019(11) 0.0190(14) 0.0006(11)
N4A 0.0209(16) 0.0191(14) 0.042(2) -0.0032(13) 0.0198(16) -0.0004(12)
N6B 0.0405(19) 0.0330(18) 0.0301(18) 0.0080(13) 0.0278(17) 0.0106(14)
N1B' 0.0338(18) 0.0311(16) 0.0236(17) 0.0063(13) 0.0210(16) 0.0097(14)
N3B 0.0277(16) 0.0224(14) 0.0184(15) 0.0033(11) 0.0168(14) 0.0047(12)
N2B 0.0347(18) 0.0249(15) 0.0234(16) 0.0053(12) 0.0221(15) 0.0076(13)
N6A 0.0211(16) 0.0208(14) 0.0327(18) -0.0010(12) 0.0167(15) -0.0015(12)
N5B' 0.0301(17) 0.0312(16) 0.0229(17) -0.0050(13) 0.0182(15) 0.0003(13)
N3A 0.0194(15) 0.0175(13) 0.0293(17) 0.0007(11) 0.0161(14) 0.0023(11)
N5B 0.0343(18) 0.0249(15) 0.0258(17) 0.0046(12) 0.0219(16) 0.0069(13)
N1B 0.043(2) 0.0257(15) 0.0278(18) 0.0088(13) 0.0269(17) 0.0116(14)
N6B' 0.0358(19) 0.049(2) 0.0260(18) 0.0000(15) 0.0226(17) 0.0076(16)
N4B 0.0382(19) 0.0308(16) 0.0263(18) 0.0094(13) 0.0238(17) 0.0127(14)
N2B' 0.0338(18) 0.0264(15) 0.0259(17) -0.0027(13) 0.0221(16) 0.0029(13)
C4A 0.0212(17) 0.0187(16) 0.0263(19) 0.0009(13) 0.0161(16) 0.0013(13)
N4B' 0.0351(19) 0.0365(18) 0.0254(18) 0.0023(14) 0.0219(16) 0.0078(14)
C5A 0.0199(17) 0.0212(16) 0.0256(19) 0.0002(14) 0.0139(16) -0.0004(13)
C3A 0.0237(18) 0.0169(16) 0.030(2) -0.0006(14) 0.0180(17) 0.0001(13)
C6A 0.0292(19) 0.0222(17) 0.028(2) -0.0026(14) 0.0198(18) -0.0044(14)
C5B' 0.029(2) 0.040(2) 0.0218(19) -0.0065(15) 0.0175(18) -0.0020(16)
C3B 0.0287(19) 0.0242(17) 0.028(2) 0.0048(15) 0.0206(18) 0.0047(14)
C6B 0.032(2) 0.0345(19) 0.0229(19) -0.0022(15) 0.0205(18) -0.0035(16)
N1A 0.0233(16) 0.0210(15) 0.047(2) -0.0037(14) 0.0237(17) -0.0015(12)
C4B' 0.0242(18) 0.0265(17) 0.0234(19) -0.0001(14) 0.0165(16) 0.0031(14)
C17A 0.0200(18) 0.0326(19) 0.027(2) -0.0019(15) 0.0151(17) 0.0006(15)
C5B 0.032(2) 0.0274(19) 0.027(2) 0.0038(14) 0.0212(18) 0.0031(15)
C4B 0.0302(19) 0.0206(16) 0.0253(19) 0.0031(14) 0.0211(17) 0.0021(14)
C7A 0.031(2) 0.0219(18) 0.040(2) -0.0018(15) 0.023(2) -0.0042(15)
C9B 0.041(2) 0.038(2) 0.041(3) -0.0130(18) 0.034(2) -0.0136(18)
C12A 0.027(2) 0.035(2) 0.032(2) -0.0067(16) 0.0214(19) -0.0060(16)
C11B 0.033(2) 0.0349(19) 0.028(2) -0.0025(16) 0.0225(19) -0.0061(16)
C11A 0.029(2) 0.033(2) 0.030(2) -0.0076(16) 0.0213(19) -0.0091(16)
C10B 0.038(2) 0.042(2) 0.028(2) -0.0035(17) 0.025(2) -0.0063(18)
C16B 0.048(3) 0.034(2) 0.039(3) -0.0041(18) 0.035(2) -0.0037(19)
C16A 0.026(2) 0.032(2) 0.045(3) 0.0034(18) 0.022(2) 0.0042(16)
C14B 0.069(3) 0.039(2) 0.054(3) -0.016(2) 0.055(3) -0.016(2)
C7B 0.043(2) 0.0296(19) 0.036(2) 0.0018(16) 0.030(2) 0.0032(17)
C1B 0.069(3) 0.033(2) 0.038(3) 0.0146(19) 0.040(3) 0.024(2)
C1B' 0.051(3) 0.031(2) 0.037(2) -0.0028(17) 0.033(2) 0.0089(19)
C8B 0.042(2) 0.033(2) 0.039(2) -0.0029(17) 0.032(2) -0.0009(17)
C2A 0.034(2) 0.0192(18) 0.059(3) 0.0009(19) 0.034(3) 0.0042(16)
C24S 0.039(2) 0.048(3) 0.037(3) -0.007(2) 0.028(2) -0.003(2)
C2B 0.045(3) 0.041(2) 0.041(3) 0.0159(19) 0.034(2) 0.0218(19)
C8A 0.044(3) 0.0245(19) 0.046(3) -0.0042(18) 0.031(2) -0.0037(17)
C15B 0.060(3) 0.033(2) 0.060(3) -0.008(2) 0.051(3) -0.004(2)
C10A 0.044(2) 0.035(2) 0.040(2) -0.0075(18) 0.032(2) -0.0144(19)
C12S 0.038(2) 0.046(2) 0.043(3) 0.004(2) 0.029(2) -0.004(2)
C13B 0.053(3) 0.057(3) 0.034(3) 0.015(2) 0.032(3) 0.010(2)
C17B 0.039(2) 0.035(2) 0.036(2) -0.0085(17) 0.030(2) -0.0073(17)
C1 0.042(2) 0.039(2) 0.027(2) 0.0093(17) 0.023(2) 0.0079(19)
C9A 0.050(3) 0.027(2) 0.054(3) -0.0118(19) 0.039(3) -0.0154(19)
C13A 0.025(2) 0.051(3) 0.042(3) -0.008(2) 0.022(2) -0.0078(19)
C15A 0.028(2) 0.042(2) 0.047(3) 0.006(2) 0.024(2) 0.0094(18)
C12B 0.044(3) 0.050(3) 0.031(2) -0.0052(19) 0.029(2) -0.005(2)
C2 0.035(2) 0.042(2) 0.024(2) 0.0068(17) 0.0200(19) 0.0017(18)
C2B' 0.074(4) 0.032(2) 0.050(3) 0.014(2) 0.051(3) 0.020(2)
C6S 0.048(3) 0.050(3) 0.044(3) -0.015(2) 0.036(3) -0.018(2)
C10S 0.053(3) 0.083(4) 0.060(4) -0.034(3) 0.046(3) -0.029(3)
C9S 0.082(5) 0.125(6) 0.074(5) -0.052(5) 0.069(5) -0.064(5)
C11S 0.097(6) 0.103(5) 0.063(4) -0.032(4) 0.067(5) -0.053(5)
C8S 0.076(4) 0.074(4) 0.048(3) -0.002(3) 0.046(3) -0.014(3)
C7S 0.049(3) 0.064(3) 0.039(3) -0.003(2) 0.033(3) -0.007(2)
C14A 0.022(2) 0.058(3) 0.039(3) 0.002(2) 0.017(2) 0.0091(19)
C3 0.065(4) 0.065(3) 0.044(3) 0.026(3) 0.039(3) 0.036(3)
C29S 0.067(4) 0.055(3) 0.043(3) -0.001(2) 0.039(3) 0.008(3)
C19S 0.053(3) 0.052(3) 0.050(3) -0.007(2) 0.038(3) -0.001(2)
C4 0.052(3) 0.053(3) 0.043(3) 0.019(2) 0.036(3) 0.024(2)
C14S 0.045(3) 0.059(3) 0.061(4) 0.018(3) 0.040(3) 0.010(2)
C13S 0.042(3) 0.049(3) 0.045(3) 0.011(2) 0.032(2) 0.010(2)
C18S 0.040(3) 0.046(3) 0.044(3) -0.012(2) 0.027(2) -0.005(2)
C1A 0.029(2) 0.0239(19) 0.077(4) -0.005(2) 0.036(3) 0.0019(16)
C5 0.060(3) 0.052(3) 0.042(3) -0.015(2) 0.042(3) -0.018(2)
C26S 0.044(3) 0.086(4) 0.043(3) -0.023(3) 0.034(3) -0.017(3)
C21S 0.063(4) 0.086(5) 0.051(4) -0.009(3) 0.032(3) 0.025(4)
C15S 0.052(3) 0.061(3) 0.081(5) 0.012(3) 0.047(4) -0.008(3)
C6 0.063(4) 0.064(3) 0.038(3) 0.027(2) 0.033(3) 0.028(3)
C16S 0.061(4) 0.066(3) 0.055(4) -0.014(3) 0.045(3) -0.025(3)
C28S 0.075(4) 0.054(3) 0.064(4) -0.004(3) 0.048(4) 0.013(3)
C17S 0.070(4) 0.072(4) 0.074(5) -0.017(3) 0.052(4) -0.031(3)
C20S 0.078(4) 0.057(3) 0.057(4) 0.000(3) 0.050(4) 0.015(3)
C27S 0.061(3) 0.066(4) 0.063(4) -0.019(3) 0.051(3) -0.009(3)
C23S 0.040(3) 0.057(3) 0.067(4) -0.021(3) 0.029(3) -0.008(2)
C22S 0.049(4) 0.079(5) 0.083(5) -0.032(4) 0.037(4) -0.001(3)
C6B' 0.057(3) 0.093(4) 0.026(2) 0.013(3) 0.029(3) 0.031(3)
C3B' 0.0242(18) 0.0247(17) 0.027(2) -0.0028(14) 0.0178(17) -0.0009(14)
O1S 0.0391(18) 0.0464(19) 0.067(3) -0.0088(17) 0.040(2) -0.0037(15)
O2S 0.075(3) 0.134(5) 0.069(4) -0.005(3) 0.048(3) 0.000(3)
C1S 0.039(3) 0.049(3) 0.042(3) 0.008(2) 0.027(2) 0.010(2)
C4S 0.127(9) 0.081(6) 0.174(13) 0.042(7) 0.101(10) 0.005(6)
C3S 0.051(5) 0.47(3) 0.045(5) -0.042(10) 0.028(4) -0.064(10)
C2S 0.093(9) 0.222(17) 0.26(2) -0.121(16) 0.080(12) 0.033(10)
C5S 0.150(13) 0.116(10) 0.192(17) -0.047(10) 0.092(13) -0.013(9)
C10 0.037(12) 0.037(14) 0.042(12) 0.011(11) 0.027(11) -0.004(11)
C13 0.041(12) 0.068(16) 0.018(9) -0.008(10) 0.017(9) 0.004(11)
C7B' 0.032(10) 0.057(12) 0.021(8) 0.009(8) 0.023(8) 0.015(9)
C14 0.069(7) 0.083(7) 0.029(4) 0.003(5) 0.034(5) 0.011(5)
C15 0.045(5) 0.048(6) 0.028(4) 0.001(4) 0.028(4) 0.001(4)
C16 0.053(5) 0.081(7) 0.035(4) 0.012(4) 0.030(4) 0.023(5)
C17 0.080(7) 0.137(11) 0.032(4) 0.031(5) 0.033(5) 0.060(8)
C18 0.069(7) 0.140(11) 0.039(5) 0.033(6) 0.034(5) 0.057(7)
O3S 0.29(3) 0.071(10) 0.133(18) 0.026(10) 0.17(2) 0.000(14)
O4S 0.43(3) 0.081(8) 0.210(18) 0.074(10) 0.28(2) 0.120(13)
C25S 0.041(3) 0.055(3) 0.037(3) -0.002(2) 0.025(2) -0.004(2)

loop_
_atom_type_symbol
_atom_type_description
_atom_type_scat_dispersion_real
_atom_type_scat_dispersion_imag
_atom_type_scat_source
C C 0.0181 0.0091 'International Tables Vol C Tables 4.2.6.8 and 6.1.1.4'
H H 0.0000 0.0000 'International Tables Vol C Tables 4.2.6.8 and 6.1.1.4'
N N 0.0311 0.0180 'International Tables Vol C Tables 4.2.6.8 and 6.1.1.4'
O O 0.0492 0.0322 'International Tables Vol C Tables 4.2.6.8 and 6.1.1.4'
P P 0.2955 0.4335 'International Tables Vol C Tables 4.2.6.8 and 6.1.1.4'
U U -4.3638 13.4090 'International Tables Vol C Tables 4.2.6.8 and 6.1.1.4'

loop_
_geom_angle_atom_site_label_1
_geom_angle_atom_site_label_2
_geom_angle_atom_site_label_3
_geom_angle
_geom_angle_site_symmetry_1
_geom_angle_site_symmetry_3
_geom_angle_publ_flag
O1A U1A O1A 180.0(2) 3_666 . ?
O1A U1A O3A 91.39(11) . 3_666 ?
O1A U1A O3A 88.61(11) 3_666 3_666 ?
O1A U1A O3A 88.61(11) . . ?
O1A U1A O3A 91.39(11) 3_666 . ?
O1A U1A O4A 86.63(11) . . ?
O1A U1A O4A 93.37(11) 3_666 . ?
O1A U1A O4A 93.36(11) . 3_666 ?
O1A U1A O4A 86.63(11) 3_666 3_666 ?
O1A U1A N3A 94.11(12) 3_666 3_666 ?
O1A U1A N3A 85.89(12) 3_666 . ?
O1A U1A N3A 94.12(12) . . ?
O1A U1A N3A 85.89(12) . 3_666 ?
O3A U1A O3A 180.00(12) . 3_666 ?
O3A U1A O4A 59.61(8) 3_666 . ?
O3A U1A O4A 120.39(8) . . ?
O3A U1A O4A 59.61(8) . 3_666 ?
O3A U1A O4A 120.39(8) 3_666 3_666 ?
O3A U1A N3A 119.30(9) 3_666 . ?
O3A U1A N3A 60.70(9) 3_666 3_666 ?
O3A U1A N3A 119.31(9) . 3_666 ?
O3A U1A N3A 60.69(9) . . ?
O4A U1A O4A 180.0 3_666 . ?
O4A U1A N3A 119.52(9) 3_666 . ?
O4A U1A N3A 60.49(9) . . ?
O4A U1A N3A 119.51(9) . 3_666 ?
O4A U1A N3A 60.48(9) 3_666 3_666 ?
N3A U1A N3A 180.0 3_666 . ?
O4B U1B O3B' 57.48(8) . . ?
O2B U1B O4B 88.84(10) . . ?
O2B U1B O3B' 85.67(10) . . ?
O2B U1B O4B' 91.32(11) . . ?
O2B U1B O3B 91.62(11) . . ?
O2B U1B N3B' 90.23(12) . . ?
O2B U1B N3B 89.16(12) . . ?
O4B' U1B O4B 177.94(9) . . ?
O4B' U1B O3B' 120.48(9) . . ?
O4B' U1B O3B 61.40(10) . . ?
O4B' U1B N3B' 62.68(10) . . ?
O4B' U1B N3B 123.46(9) . . ?
O1B U1B O4B 87.04(10) . . ?
O1B U1B O2B 175.30(11) . . ?
O1B U1B O3B' 90.20(10) . . ?
O1B U1B O4B' 92.72(11) . . ?
O1B U1B O3B 92.43(11) . . ?
O1B U1B N3B' 89.48(12) . . ?
O1B U1B N3B 90.62(12) . . ?
O3B U1B O4B 120.65(9) . . ?
O3B U1B O3B' 176.70(9) . . ?
O3B U1B N3B' 124.08(10) . . ?
O3B U1B N3B 62.07(9) . . ?
N3B' U1B O4B 115.26(9) . . ?
N3B' U1B O3B' 57.91(9) . . ?
N3B' U1B N3B 173.84(9) . . ?
N3B U1B O4B 58.60(9) . . ?
N3B U1B O3B' 115.93(9) . . ?
C24S P1S C18S 108.4(2) . . ?
C12S P1S C24S 110.0(2) . . ?
C12S P1S C18S 108.5(2) . . ?
C6S P1S C24S 109.0(2) . . ?
C6S P1S C12S 109.5(2) . . ?
C6S P1S C18S 111.5(2) . . ?
N2B O4B U1B 124.74(19) . . ?
U1B O3B' H3B' 123.7(16) . . ?
N1B' O3B' U1B 124.71(19) . . ?
N1B' O3B' H3B' 106.7(15) . . ?
U1A O3A H3A 120(6) . . ?
N1A O3A U1A 122.69(19) . . ?
N1A O3A H3A 113(6) . . ?
N2B' O4B' U1B 125.5(2) . . ?
N2A O4A U1A 122.3(2) . . ?
C5A N5A C4A 113.7(3) . . ?
O4A N2A C2A 116.4(3) . . ?
C4A N2A O4A 117.5(3) . . ?
C4A N2A C2A 126.1(3) . . ?
N1B O3B U1B 125.4(2) . . ?
C4B' N3B' U1B 128.3(2) . . ?
C4B' N3B' C3B' 112.9(3) . . ?
C3B' N3B' U1B 118.4(2) . . ?
C5A N4A C3A 113.2(3) . . ?
C6B N6B C1 107.8(4) . . ?
C5B N6B C6B 125.8(4) . . ?
C5B N6B C1 125.2(4) . . ?
O3B' N1B' C2B' 112.2(3) . . ?
C4B' N1B' O3B' 111.6(3) . . ?
C4B' N1B' C2B' 120.1(4) . . ?
C3B N3B U1B 119.2(2) . . ?
C4B N3B U1B 126.4(2) . . ?
C4B N3B C3B 113.9(3) . . ?
O4B N2B C2B 112.2(3) . . ?
C4B N2B O4B 111.9(3) . . ?
C4B N2B C2B 121.3(3) . . ?
C5A N6A C6A 126.3(3) . . ?
C5A N6A C17A 125.9(3) . . ?
C6A N6A C17A 107.6(3) . . ?
C5B' N5B' C3B' 114.2(3) . . ?
C4A N3A U1A 122.9(2) . . ?
C4A N3A C3A 114.1(3) . . ?
C3A N3A U1A 122.1(2) . . ?
C5B N5B C4B 113.6(3) . . ?
O3B N1B C1B 116.4(3) . . ?
C3B N1B O3B 117.8(3) . . ?
C3B N1B C1B 125.4(4) . . ?
C5B' N6B' C17B 125.7(4) . . ?
C5B' N6B' C6B' 126.5(4) . . ?
C6B' N6B' C17B 107.6(4) . . ?
C5B N4B C3B 114.1(3) . . ?
O4B' N2B' C1B' 115.7(3) . . ?
C3B' N2B' O4B' 118.1(3) . . ?
C3B' N2B' C1B' 126.1(4) . . ?
N2A C4A N5A 119.3(3) . . ?
N2A C4A N3A 115.2(3) . . ?
N3A C4A N5A 125.5(3) . . ?
C4B' N4B' C5B' 113.1(3) . . ?
N5A C5A N4A 127.9(3) . . ?
N5A C5A N6A 116.9(3) . . ?
N4A C5A N6A 115.1(3) . . ?
N3A C3A N4A 125.3(3) . . ?
N1A C3A N4A 118.9(3) . . ?
N1A C3A N3A 115.7(3) . . ?
C7A C6A N6A 130.6(4) . . ?
C11A C6A N6A 108.6(3) . . ?
C11A C6A C7A 120.8(4) . . ?
N5B' C5B' N6B' 116.3(4) . . ?
N5B' C5B' N4B' 126.8(4) . . ?
N4B' C5B' N6B' 116.9(4) . . ?
N1B C3B N3B 115.5(4) . . ?
N1B C3B N4B 119.8(3) . . ?
N4B C3B N3B 124.7(3) . . ?
C11B C6B N6B 108.2(4) . . ?
C7B C6B N6B 131.2(4) . . ?
C7B C6B C11B 120.7(4) . . ?
O3A N1A C1A 116.8(3) . . ?
C3A N1A O3A 117.0(3) . . ?
C3A N1A C1A 126.2(3) . . ?
N3B' C4B' N1B' 116.8(4) . . ?
N4B' C4B' N3B' 127.5(3) . . ?
N4B' C4B' N1B' 115.7(3) . . ?
C12A C17A N6A 108.3(3) . . ?
C16A C17A N6A 130.9(4) . . ?
C16A C17A C12A 120.6(4) . . ?
N5B C5B N6B 116.4(4) . . ?
N4B C5B N6B 116.7(3) . . ?
N4B C5B N5B 126.9(4) . . ?
N3B C4B N2B 117.8(3) . . ?
N3B C4B N5B 126.6(3) . . ?
N5B C4B N2B 115.5(3) . . ?
C6A C7A H7A 121.5 . . ?
C8A C7A C6A 117.0(4) . . ?
C8A C7A H7A 121.5 . . ?
C10B C9B H9B 119.9 . . ?
C10B C9B C8B 120.3(4) . . ?
C8B C9B H9B 119.9 . . ?
C17A C12A C11A 107.6(4) . . ?
C13A C12A C17A 120.3(4) . . ?
C13A C12A C11A 131.9(4) . . ?
C6B C11B C2 107.4(4) . . ?
C10B C11B C6B 120.5(4) . . ?
C10B C11B C2 132.0(4) . . ?
C6A C11A C12A 107.8(3) . . ?
C6A C11A C10A 120.7(4) . . ?
C10A C11A C12A 131.4(4) . . ?
C9B C10B C11B 118.9(4) . . ?
C9B C10B H10B 120.5 . . ?
C11B C10B H10B 120.5 . . ?
C15B C16B H16B 121.3 . . ?
C15B C16B C17B 117.3(5) . . ?
C17B C16B H16B 121.3 . . ?
C17A C16A H16A 121.0 . . ?
C17A C16A C15A 118.0(4) . . ?
C15A C16A H16A 121.0 . . ?
C15B C14B H14B 120.3 . . ?
C5 C14B H14B 120.3 . . ?
C5 C14B C15B 119.4(4) . . ?
C6B C7B H7B 121.2 . . ?
C6B C7B C8B 117.6(4) . . ?
C8B C7B H7B 121.2 . . ?
N1B C1B H1BA 109.5 . . ?
N1B C1B H1BB 109.5 . . ?
N1B C1B H1BC 109.5 . . ?
H1BA C1B H1BB 109.5 . . ?
H1BA C1B H1BC 109.5 . . ?
H1BB C1B H1BC 109.5 . . ?
N2B' C1B' H1BD 109.5 . . ?
N2B' C1B' H1BE 109.5 . . ?
N2B' C1B' H1BF 109.5 . . ?
H1BD C1B' H1BE 109.5 . . ?
H1BD C1B' H1BF 109.5 . . ?
H1BE C1B' H1BF 109.5 . . ?
C9B C8B C7B 121.9(4) . . ?
C9B C8B H8B 119.0 . . ?
C7B C8B H8B 119.0 . . ?
N2A C2A H2AA 109(4) . . ?
N2A C2A H2AB 114(4) . . ?
N2A C2A H2AC 106(4) . . ?
H2AA C2A H2AB 111(6) . . ?
H2AA C2A H2AC 115(6) . . ?
H2AB C2A H2AC 102(6) . . ?
C29S C24S P1S 119.2(4) . . ?
C25S C24S P1S 120.8(4) . . ?
C25S C24S C29S 119.9(5) . . ?
N2B C2B H2BA 109.5 . . ?
N2B C2B H2BB 109.5 . . ?
N2B C2B H2BC 109.5 . . ?
H2BA C2B H2BB 109.5 . . ?
H2BA C2B H2BC 109.5 . . ?
H2BB C2B H2BC 109.5 . . ?
C7A C8A H8A 118.6 . . ?
C9A C8A C7A 122.8(4) . . ?
C9A C8A H8A 118.6 . . ?
C16B C15B C14B 123.0(5) . . ?
C16B C15B H15B 118.5 . . ?
C14B C15B H15B 118.5 . . ?
C11A C10A H10A 120.9 . . ?
C9A C10A C11A 118.2(4) . . ?
C9A C10A H10A 120.9 . . ?
C13S C12S P1S 120.5(4) . . ?
C16S C12S P1S 119.5(4) . . ?
C16S C12S C13S 119.9(5) . . ?
C2 C13B H13B 121.1 . . ?
C6 C13B H13B 121.1 . . ?
C6 C13B C2 117.8(5) . . ?
C16B C17B N6B' 130.9(4) . . ?
C16B C17B C12B 120.1(4) . . ?
C12B C17B N6B' 108.9(4) . . ?
C2 C1 N6B 108.3(4) . . ?
C4 C1 N6B 130.3(4) . . ?
C4 C1 C2 121.2(4) . . ?
C8A C9A C10A 120.4(4) . . ?
C8A C9A H9A 119.8 . . ?
C10A C9A H9A 119.8 . . ?
C12A C13A H13A 120.3 . . ?
C14A C13A C12A 119.5(4) . . ?
C14A C13A H13A 120.3 . . ?
C16A C15A H15A 119.2 . . ?
C14A C15A C16A 121.7(4) . . ?
C14A C15A H15A 119.2 . . ?
C17B C12B C10 106.8(12) . . ?
C17B C12B C15 106.7(5) . . ?
C5 C12B C17B 120.7(5) . . ?
C5 C12B C10 129.4(12) . . ?
C5 C12B C15 132.4(6) . . ?
C13B C2 C11B 131.3(5) . . ?
C1 C2 C11B 108.2(4) . . ?
C1 C2 C13B 120.4(5) . . ?
N1B' C2B' H2BD 109.5 . . ?
N1B' C2B' H2BE 109.5 . . ?
N1B' C2B' H2BF 109.5 . . ?
H2BD C2B' H2BE 109.5 . . ?
H2BD C2B' H2BF 109.5 . . ?
H2BE C2B' H2BF 109.5 . . ?
C10S C6S P1S 120.5(2) . . ?
C10S C6S C7S 120.0 . . ?
C7S C6S P1S 118.7(2) . . ?
C6S C10S H10S 120.0 . . ?
C6S C10S C9S 120.0 . . ?
C9S C10S H10S 120.0 . . ?
C10S C9S H9S 120.0 . . ?
C11S C9S C10S 120.0 . . ?
C11S C9S H9S 120.0 . . ?
C9S C11S H11S 120.0 . . ?
C9S C11S C8S 120.0 . . ?
C8S C11S H11S 120.0 . . ?
C11S C8S H8S 120.0 . . ?
C7S C8S C11S 120.0 . . ?
C7S C8S H8S 120.0 . . ?
C6S C7S H7S 120.0 . . ?
C8S C7S C6S 120.0 . . ?
C8S C7S H7S 120.0 . . ?
C13A C14A C15A 120.1(4) . . ?
C13A C14A H14A 120.0 . . ?
C15A C14A H14A 120.0 . . ?
C4 C3 H3 119.0 . . ?
C6 C3 H3 119.0 . . ?
C6 C3 C4 122.1(5) . . ?
C24S C29S H29S 120.6 . . ?
C24S C29S C28S 118.8(6) . . ?
C28S C29S H29S 120.6 . . ?
C18S C19S H19S 120.0 . . ?
C20S C19S H19S 120.0 . . ?
C20S C19S C18S 120.0(6) . . ?
C1 C4 H4 121.2 . . ?
C3 C4 C1 117.6(5) . . ?
C3 C4 H4 121.2 . . ?
C13S C14S H14S 120.2 . . ?
C15S C14S H14S 120.2 . . ?
C15S C14S C13S 119.5(6) . . ?
C12S C13S H13S 120.1 . . ?
C14S C13S C12S 119.7(5) . . ?
C14S C13S H13S 120.1 . . ?
C19S C18S P1S 122.1(4) . . ?
C19S C18S C23S 119.9(5) . . ?
C23S C18S P1S 118.1(4) . . ?
N1A C1A H1AA 109.5 . . ?
N1A C1A H1AB 109.5 . . ?
N1A C1A H1AC 109.5 . . ?
H1AA C1A H1AB 109.5 . . ?
H1AA C1A H1AC 109.5 . . ?
H1AB C1A H1AC 109.5 . . ?
C14B C5 C12B 119.3(5) . . ?
C14B C5 H5 120.3 . . ?
C12B C5 H5 120.3 . . ?
C27S C26S C25S 119.3(6) . . ?
C20S C21S H21S 119.4 . . ?
C22S C21S H21S 119.4 . . ?
C22S C21S C20S 121.1(6) . . ?
C14S C15S H15S 119.5 . . ?
C17S C15S C14S 120.9(6) . . ?
C17S C15S H15S 119.5 . . ?
C13B C6 H6 119.6 . . ?
C3 C6 C13B 120.8(5) . . ?
C3 C6 H6 119.6 . . ?
C12S C16S H16S 120.2 . . ?
C17S C16S C12S 119.6(6) . . ?
C17S C16S H16S 120.2 . . ?
C29S C28S H28S 119.8 . . ?
C27S C28S C29S 120.5(6) . . ?
C27S C28S H28S 119.8 . . ?
C15S C17S C16S 120.3(6) . . ?
C15S C17S H17S 119.9 . . ?
C16S C17S H17S 119.9 . . ?
C19S C20S C21S 119.3(6) . . ?
C19S C20S H20S 120.4 . . ?
C21S C20S H20S 120.4 . . ?
C26S C27S H27S 119.3 . . ?
C28S C27S C26S 121.5(5) . . ?
C28S C27S H27S 119.3 . . ?
C18S C23S H23S 120.1 . . ?
C22S C23S C18S 119.7(6) . . ?
C22S C23S H23S 120.1 . . ?
C21S C22S C23S 120.0(7) . . ?
C21S C22S H22S 120.0 . . ?
C23S C22S H22S 120.0 . . ?
N6B' C6B' C10 111.8(13) . . ?
N6B' C6B' C7B' 125.8(8) . . ?
N6B' C6B' C15 107.2(6) . . ?
C10 C6B' C7B' 107.3(14) . . ?
C16 C6B' N6B' 129.6(6) . . ?
C16 C6B' C15 120.4(7) . . ?
N5B' C3B' N3B' 125.3(4) . . ?
N2B' C3B' N3B' 115.3(4) . . ?
N2B' C3B' N5B' 119.4(3) . . ?
C1S O1S H1S 103(4) . . ?
C4S O2S C3S 115.2(11) . . ?
O1S C1S H1SA 109.5 . . ?
O1S C1S H1SB 109.5 . . ?
O1S C1S H1SC 109.5 . . ?
H1SA C1S H1SB 109.5 . . ?
H1SA C1S H1SC 109.5 . . ?
H1SB C1S H1SC 109.5 . . ?
O2S C4S H4SA 111.0 . . ?
O2S C4S H4SB 111.0 . . ?
O2S C4S C5S 103.8(10) . . ?
H4SA C4S H4SB 109.0 . . ?
C5S C4S H4SA 111.0 . . ?
C5S C4S H4SB 111.0 . . ?
O2S C3S H3SA 109.3 . . ?
O2S C3S H3SB 109.3 . . ?
O2S C3S C2S 111.4(11) . . ?
H3SA C3S H3SB 108.0 . . ?
C2S C3S H3SA 109.3 . . ?
C2S C3S H3SB 109.3 . . ?
C3S C2S H2SA 109.5 . . ?
C3S C2S H2SB 109.5 . . ?
C3S C2S H2SC 109.5 . . ?
H2SA C2S H2SB 109.5 . . ?
H2SA C2S H2SC 109.5 . . ?
H2SB C2S H2SC 109.5 . . ?
C4S C5S H5SA 109.5 . . ?
C4S C5S H5SB 109.5 . . ?
C4S C5S H5SC 109.5 . . ?
H5SA C5S H5SB 109.5 . . ?
H5SA C5S H5SC 109.5 . . ?
H5SB C5S H5SC 109.5 . . ?
C6B' C10 C12B 97.5(16) . . ?
C13 C10 C12B 134(3) . . ?
C13 C10 C6B' 123(3) . . ?
C10 C13 H13 118.8 . . ?
C10 C13 C9B' 122(2) . . ?
C9B' C13 H13 118.8 . . ?
C6B' C7B' H7B' 120.7 . . ?
C8B' C7B' C6B' 118.5(16) . . ?
C8B' C7B' H7B' 120.7 . . ?
C13 C9B' H9B' 121.7 . . ?
C13 C9B' C8B' 117(2) . . ?
C8B' C9B' H9B' 121.7 . . ?
C7B' C8B' C9B' 123(2) . . ?
C7B' C8B' H8B' 118.7 . . ?
C9B' C8B' H8B' 118.7 . . ?
C15 C14 H14 121.0 . . ?
C17 C14 H14 121.0 . . ?
C17 C14 C15 118.0(9) . . ?
C12B C15 C6B' 108.7(7) . . ?
C12B C15 C14 131.1(8) . . ?
C14 C15 C6B' 120.0(9) . . ?
C6B' C16 H16 121.7 . . ?
C18 C16 C6B' 116.7(8) . . ?
C18 C16 H16 121.7 . . ?
C14 C17 H17 119.6 . . ?
C18 C17 C14 120.8(8) . . ?
C18 C17 H17 119.6 . . ?
C16 C18 H18 118.8 . . ?
C17 C18 C16 122.4(9) . . ?
C17 C18 H18 118.8 . . ?
C24S C25S C26S 120.0(5) . . ?
C24S C25S H25S 120.0 . . ?
C26S C25S H25S 120.0 . . ?

loop_
_geom_bond_atom_site_label_1
_geom_bond_atom_site_label_2
_geom_bond_distance
_geom_bond_site_symmetry_2
_geom_bond_publ_flag
U1A O1A 1.782(3) 3_666 ?
U1A O1A 1.782(3) . ?
U1A O3A 2.477(3) 3_666 ?
U1A O3A 2.477(3) . ?
U1A O4A 2.480(2) 3_666 ?
U1A O4A 2.480(2) . ?
U1A N3A 2.531(3) . ?
U1A N3A 2.531(3) 3_666 ?
U1B O4B 2.585(3) . ?
U1B O2B 1.781(3) . ?
U1B O3B' 2.621(3) . ?
U1B O4B' 2.325(3) . ?
U1B O1B 1.780(3) . ?
U1B O3B 2.356(3) . ?
U1B N3B' 2.550(3) . ?
U1B N3B 2.550(3) . ?
P1S C24S 1.794(5) . ?
P1S C12S 1.793(5) . ?
P1S C6S 1.785(3) . ?
P1S C18S 1.795(5) . ?
O4B N2B 1.415(4) . ?
O3B' N1B' 1.421(4) . ?
O3B' H3B' 0.877(10) . ?
O3A N1A 1.377(4) . ?
O3A H3A 0.88(2) . ?
O4B' N2B' 1.369(4) . ?
O4A N2A 1.379(4) . ?
N5A C4A 1.357(5) . ?
N5A C5A 1.320(5) . ?
N2A C4A 1.315(5) . ?
N2A C2A 1.450(5) . ?
O3B N1B 1.365(4) . ?
N3B' C4B' 1.336(5) . ?
N3B' C3B' 1.364(5) . ?
N4A C5A 1.335(5) . ?
N4A C3A 1.360(5) . ?
N6B C6B 1.422(5) . ?
N6B C5B 1.386(6) . ?
N6B C1 1.426(5) . ?
N1B' C4B' 1.368(5) . ?
N1B' C2B' 1.452(5) . ?
N3B C3B 1.365(5) . ?
N3B C4B 1.325(5) . ?
N2B C4B 1.360(5) . ?
N2B C2B 1.453(5) . ?
N6A C5A 1.397(5) . ?
N6A C6A 1.419(5) . ?
N6A C17A 1.424(5) . ?
N5B' C5B' 1.316(6) . ?
N5B' C3B' 1.356(5) . ?
N3A C4A 1.346(5) . ?
N3A C3A 1.355(5) . ?
N5B C5B 1.339(5) . ?
N5B C4B 1.341(5) . ?
N1B C3B 1.311(5) . ?
N1B C1B 1.450(5) . ?
N6B' C5B' 1.392(6) . ?
N6B' C17B 1.416(6) . ?
N6B' C6B' 1.405(7) . ?
N4B C3B 1.351(5) . ?
N4B C5B 1.323(5) . ?
N2B' C1B' 1.451(5) . ?
N2B' C3B' 1.315(5) . ?
N4B' C5B' 1.352(5) . ?
N4B' C4B' 1.336(5) . ?
C3A N1A 1.317(5) . ?
C6A C7A 1.402(6) . ?
C6A C11A 1.401(6) . ?
C6B C11B 1.411(6) . ?
C6B C7B 1.384(6) . ?
N1A C1A 1.438(5) . ?
C17A C12A 1.406(6) . ?
C17A C16A 1.388(6) . ?
C7A H7A 0.9500 . ?
C7A C8A 1.388(6) . ?
C9B H9B 0.9500 . ?
C9B C10B 1.380(7) . ?
C9B C8B 1.388(7) . ?
C12A C11A 1.441(6) . ?
C12A C13A 1.389(6) . ?
C11B C10B 1.388(6) . ?
C11B C2 1.443(6) . ?
C11A C10A 1.404(6) . ?
C10B H10B 0.9500 . ?
C16B H16B 0.9500 . ?
C16B C15B 1.384(7) . ?
C16B C17B 1.390(7) . ?
C16A H16A 0.9500 . ?
C16A C15A 1.395(6) . ?
C14B H14B 0.9500 . ?
C14B C15B 1.387(8) . ?
C14B C5 1.363(8) . ?
C7B H7B 0.9500 . ?
C7B C8B 1.395(6) . ?
C1B H1BA 0.9800 . ?
C1B H1BB 0.9800 . ?
C1B H1BC 0.9800 . ?
C1B' H1BD 0.9800 . ?
C1B' H1BE 0.9800 . ?
C1B' H1BF 0.9800 . ?
C8B H8B 0.9500 . ?
C2A H2AA 0.83(7) . ?
C2A H2AB 0.88(7) . ?
C2A H2AC 0.92(8) . ?
C24S C29S 1.384(8) . ?
C24S C25S 1.383(7) . ?
C2B H2BA 0.9800 . ?
C2B H2BB 0.9800 . ?
C2B H2BC 0.9800 . ?
C8A H8A 0.9500 . ?
C8A C9A 1.382(7) . ?
C15B H15B 0.9500 . ?
C10A H10A 0.9500 . ?
C10A C9A 1.384(7) . ?
C12S C13S 1.400(8) . ?
C12S C16S 1.387(8) . ?
C13B H13B 0.9500 . ?
C13B C2 1.410(6) . ?
C13B C6 1.385(8) . ?
C17B C12B 1.402(7) . ?
C1 C2 1.395(7) . ?
C1 C4 1.386(7) . ?
C9A H9A 0.9500 . ?
C13A H13A 0.9500 . ?
C13A C14A 1.379(7) . ?
C15A H15A 0.9500 . ?
C15A C14A 1.390(7) . ?
C12B C5 1.395(7) . ?
C12B C10 1.60(3) . ?
C12B C15 1.410(12) . ?
C2B' H2BD 0.9800 . ?
C2B' H2BE 0.9800 . ?
C2B' H2BF 0.9800 . ?
C6S C10S 1.3900 . ?
C6S C7S 1.3900 . ?
C10S H10S 0.9500 . ?
C10S C9S 1.3900 . ?
C9S H9S 0.9500 . ?
C9S C11S 1.3900 . ?
C11S H11S 0.9500 . ?
C11S C8S 1.3900 . ?
C8S H8S 0.9500 . ?
C8S C7S 1.3900 . ?
C7S H7S 0.9500 . ?
C14A H14A 0.9500 . ?
C3 H3 0.9500 . ?
C3 C4 1.386(7) . ?
C3 C6 1.382(8) . ?
C29S H29S 0.9500 . ?
C29S C28S 1.403(8) . ?
C19S H19S 0.9500 . ?
C19S C18S 1.388(8) . ?
C19S C20S 1.387(9) . ?
C4 H4 0.9500 . ?
C14S H14S 0.9500 . ?
C14S C13S 1.387(8) . ?
C14S C15S 1.381(10) . ?
C13S H13S 0.9500 . ?
C18S C23S 1.406(8) . ?
C1A H1AA 0.9800 . ?
C1A H1AB 0.9800 . ?
C1A H1AC 0.9800 . ?
C5 H5 0.9500 . ?
C26S C27S 1.356(9) . ?
C26S C25S 1.400(8) . ?
C21S H21S 0.9500 . ?
C21S C20S 1.395(11) . ?
C21S C22S 1.370(11) . ?
C15S H15S 0.9500 . ?
C15S C17S 1.373(11) . ?
C6 H6 0.9500 . ?
C16S H16S 0.9500 . ?
C16S C17S 1.384(8) . ?
C28S H28S 0.9500 . ?
C28S C27S 1.353(9) . ?
C17S H17S 0.9500 . ?
C20S H20S 0.9500 . ?
C27S H27S 0.9500 . ?
C23S H23S 0.9500 . ?
C23S C22S 1.382(10) . ?
C22S H22S 0.9500 . ?
C6B' C10 1.45(3) . ?
C6B' C7B' 1.55(2) . ?
C6B' C15 1.417(11) . ?
C6B' C16 1.397(10) . ?
O1S C1S 1.391(6) . ?
O1S H1S 0.86(6) . ?
O2S C4S 1.456(12) . ?
O2S C3S 1.471(14) . ?
C1S H1SA 0.9800 . ?
C1S H1SB 0.9800 . ?
C1S H1SC 0.9800 . ?
C4S H4SA 0.9900 . ?
C4S H4SB 0.9900 . ?
C4S C5S 1.500(19) . ?
C3S H3SA 0.9900 . ?
C3S H3SB 0.9900 . ?
C3S C2S 1.52(2) . ?
C2S H2SA 0.9800 . ?
C2S H2SB 0.9800 . ?
C2S H2SC 0.9800 . ?
C5S H5SA 0.9800 . ?
C5S H5SB 0.9800 . ?
C5S H5SC 0.9800 . ?
C10 C13 1.35(4) . ?
C13 H13 0.9500 . ?
C13 C9B' 1.38(3) . ?
C7B' H7B' 0.9500 . ?
C7B' C8B' 1.41(3) . ?
C9B' H9B' 0.9500 . ?
C9B' C8B' 1.41(3) . ?
C8B' H8B' 0.9500 . ?
C14 H14 0.9500 . ?
C14 C15 1.411(14) . ?
C14 C17 1.387(14) . ?
C16 H16 0.9500 . ?
C16 C18 1.394(12) . ?
C17 H17 0.9500 . ?
C17 C18 1.386(14) . ?
C18 H18 0.9500 . ?
C25S H25S 0.9500 . ?

loop_
_geom_torsion_atom_site_label_1
_geom_torsion_atom_site_label_2
_geom_torsion_atom_site_label_3
_geom_torsion_atom_site_label_4
_geom_torsion
_geom_torsion_site_symmetry_1
_geom_torsion_site_symmetry_2
_geom_torsion_site_symmetry_3
_geom_torsion_site_symmetry_4
_geom_torsion_publ_flag
U1A O3A N1A C3A 10.7(5) . . . . ?
U1A O3A N1A C1A -168.2(4) . . . . ?
U1A O4A N2A C4A -11.2(5) . . . . ?
U1A O4A N2A C2A 167.9(3) . . . . ?
U1A N3A C4A N5A -171.7(3) . . . . ?
U1A N3A C4A N2A 9.3(5) . . . . ?
U1A N3A C3A N4A 168.0(3) . . . . ?
U1A N3A C3A N1A -11.0(5) . . . . ?
U1B O4B N2B C4B -1.0(4) . . . . ?
U1B O4B N2B C2B 139.3(3) . . . . ?
U1B O3B' N1B' C4B' 8.8(4) . . . . ?
U1B O3B' N1B' C2B' 146.9(3) . . . . ?
U1B O4B' N2B' C1B' -177.3(3) . . . . ?
U1B O4B' N2B' C3B' 0.7(5) . . . . ?
U1B O3B N1B C3B 2.7(5) . . . . ?
U1B O3B N1B C1B -170.9(3) . . . . ?
U1B N3B' C4B' N1B' 6.6(5) . . . . ?
U1B N3B' C4B' N4B' -175.1(3) . . . . ?
U1B N3B' C3B' N5B' 176.3(3) . . . . ?
U1B N3B' C3B' N2B' -3.9(4) . . . . ?
U1B N3B C3B N1B -0.8(5) . . . . ?
U1B N3B C3B N4B 178.4(3) . . . . ?
U1B N3B C4B N2B 8.6(5) . . . . ?
U1B N3B C4B N5B -174.1(3) . . . . ?
P1S C24S C29S C28S 175.1(5) . . . . ?
P1S C24S C25S C26S -175.4(4) . . . . ?
P1S C12S C13S C14S -174.9(4) . . . . ?
P1S C12S C16S C17S 174.9(5) . . . . ?
P1S C6S C10S C9S -170.0(3) . . . . ?
P1S C6S C7S C8S 170.2(3) . . . . ?
P1S C18S C23S C22S 177.5(6) . . . . ?
O4B N2B C4B N3B -4.5(5) . . . . ?
O4B N2B C4B N5B 178.0(3) . . . . ?
O3B' N1B' C4B' N3B' -9.1(5) . . . . ?
O3B' N1B' C4B' N4B' 172.4(3) . . . . ?
O4B' N2B' C3B' N3B' 2.2(5) . . . . ?
O4B' N2B' C3B' N5B' -178.0(3) . . . . ?
O4A N2A C4A N5A -178.0(4) . . . . ?
O4A N2A C4A N3A 1.1(6) . . . . ?
O3B N1B C3B N3B -1.0(6) . . . . ?
O3B N1B C3B N4B 179.8(4) . . . . ?
N4A C3A N1A O3A -178.7(4) . . . . ?
N4A C3A N1A C1A 0.2(7) . . . . ?
N6B C6B C11B C10B -179.6(4) . . . . ?
N6B C6B C11B C2 -2.2(5) . . . . ?
N6B C6B C7B C8B 177.7(4) . . . . ?
N6B C1 C2 C11B 1.5(5) . . . . ?
N6B C1 C2 C13B 178.0(4) . . . . ?
N6B C1 C4 C3 -175.9(5) . . . . ?
N6A C6A C7A C8A 177.4(4) . . . . ?
N6A C6A C11A C12A -2.1(5) . . . . ?
N6A C6A C11A C10A -179.0(4) . . . . ?
N6A C17A C12A C11A -0.2(5) . . . . ?
N6A C17A C12A C13A 174.9(4) . . . . ?
N6A C17A C16A C15A -173.4(5) . . . . ?
N3A C3A N1A O3A 0.4(6) . . . . ?
N3A C3A N1A C1A 179.2(5) . . . . ?
N6B' C17B C12B C5 -177.0(4) . . . . ?
N6B' C17B C12B C10 -15.2(11) . . . . ?
N6B' C17B C12B C15 6.0(7) . . . . ?
N6B' C6B' C10 C12B -26.2(17) . . . . ?
N6B' C6B' C10 C13 177(2) . . . . ?
N6B' C6B' C7B' C8B' -164.9(16) . . . . ?
N6B' C6B' C15 C12B 8.0(10) . . . . ?
N6B' C6B' C15 C14 -176.9(9) . . . . ?
N6B' C6B' C16 C18 174.3(10) . . . . ?
C4A N5A C5A N4A 0.2(6) . . . . ?
C4A N5A C5A N6A -179.9(4) . . . . ?
C4A N3A C3A N4A -1.2(6) . . . . ?
C4A N3A C3A N1A 179.8(4) . . . . ?
C5A N5A C4A N2A -177.9(4) . . . . ?
C5A N5A C4A N3A 3.1(6) . . . . ?
C5A N4A C3A N3A 3.9(6) . . . . ?
C5A N4A C3A N1A -177.1(4) . . . . ?
C5A N6A C6A C7A -0.2(7) . . . . ?
C5A N6A C6A C11A 177.9(4) . . . . ?
C5A N6A C17A C12A -177.0(4) . . . . ?
C5A N6A C17A C16A -2.7(8) . . . . ?
C3A N4A C5A N5A -3.4(7) . . . . ?
C3A N4A C5A N6A 176.7(4) . . . . ?
C3A N3A C4A N5A -2.6(6) . . . . ?
C3A N3A C4A N2A 178.4(4) . . . . ?
C6A N6A C5A N5A -12.9(6) . . . . ?
C6A N6A C5A N4A 167.1(4) . . . . ?
C6A N6A C17A C12A -1.1(5) . . . . ?
C6A N6A C17A C16A 173.2(5) . . . . ?
C6A C7A C8A C9A 0.2(8) . . . . ?
C6A C11A C10A C9A 2.3(7) . . . . ?
C5B' N5B' C3B' N3B' -1.5(6) . . . . ?
C5B' N5B' C3B' N2B' 178.7(4) . . . . ?
C5B' N6B' C17B C16B 6.4(8) . . . . ?
C5B' N6B' C17B C12B -176.6(4) . . . . ?
C5B' N6B' C6B' C10 -165.2(12) . . . . ?
C5B' N6B' C6B' C7B' -32.2(14) . . . . ?
C5B' N6B' C6B' C15 171.2(6) . . . . ?
C5B' N6B' C6B' C16 10.4(13) . . . . ?
C5B' N4B' C4B' N3B' 0.9(6) . . . . ?
C5B' N4B' C4B' N1B' 179.2(4) . . . . ?
C3B N3B C4B N2B 179.9(3) . . . . ?
C3B N3B C4B N5B -2.8(6) . . . . ?
C3B N4B C5B N6B -179.3(4) . . . . ?
C3B N4B C5B N5B 1.2(6) . . . . ?
C6B N6B C5B N5B -15.6(6) . . . . ?
C6B N6B C5B N4B 164.8(4) . . . . ?
C6B N6B C1 C2 -2.8(5) . . . . ?
C6B N6B C1 C4 172.5(5) . . . . ?
C6B C11B C10B C9B 2.3(6) . . . . ?
C6B C11B C2 C13B -175.6(5) . . . . ?
C6B C11B C2 C1 0.4(5) . . . . ?
C6B C7B C8B C9B 0.9(7) . . . . ?
C4B' N3B' C3B' N5B' 3.4(5) . . . . ?
C4B' N3B' C3B' N2B' -176.8(3) . . . . ?
C4B' N4B' C5B' N5B' 1.4(6) . . . . ?
C4B' N4B' C5B' N6B' -178.2(4) . . . . ?
C17A N6A C5A N5A 162.3(4) . . . . ?
C17A N6A C5A N4A -17.8(6) . . . . ?
C17A N6A C6A C7A -176.1(5) . . . . ?
C17A N6A C6A C11A 2.0(5) . . . . ?
C17A C12A C11A C6A 1.4(5) . . . . ?
C17A C12A C11A C10A 177.9(5) . . . . ?
C17A C12A C13A C14A -0.4(8) . . . . ?
C17A C16A C15A C14A 0.0(8) . . . . ?
C5B N6B C6B C11B -165.0(4) . . . . ?
C5B N6B C6B C7B 16.2(7) . . . . ?
C5B N6B C1 C2 165.4(4) . . . . ?
C5B N6B C1 C4 -19.4(8) . . . . ?
C5B N5B C4B N3B -1.0(6) . . . . ?
C5B N5B C4B N2B 176.4(4) . . . . ?
C5B N4B C3B N3B -5.6(6) . . . . ?
C5B N4B C3B N1B 173.5(4) . . . . ?
C4B N3B C3B N1B -172.8(4) . . . . ?
C4B N3B C3B N4B 6.4(6) . . . . ?
C4B N5B C5B N6B -177.6(4) . . . . ?
C4B N5B C5B N4B 1.9(6) . . . . ?
C7A C6A C11A C12A 176.2(4) . . . . ?
C7A C6A C11A C10A -0.7(7) . . . . ?
C7A C8A C9A C10A 1.4(9) . . . . ?
C12A C17A C16A C15A 0.4(7) . . . . ?
C12A C11A C10A C9A -173.8(5) . . . . ?
C12A C13A C14A C15A 0.8(8) . . . . ?
C11B C6B C7B C8B -0.9(6) . . . . ?
C11A C6A C7A C8A -0.5(7) . . . . ?
C11A C12A C13A C14A 173.2(5) . . . . ?
C11A C10A C9A C8A -2.6(8) . . . . ?
C10B C9B C8B C7B 0.7(7) . . . . ?
C10B C11B C2 C13B 1.4(9) . . . . ?
C10B C11B C2 C1 177.4(5) . . . . ?
C16B C17B C12B C5 0.3(7) . . . . ?
C16B C17B C12B C10 162.2(11) . . . . ?
C16B C17B C12B C15 -176.6(6) . . . . ?
C16A C17A C12A C11A -175.2(4) . . . . ?
C16A C17A C12A C13A -0.2(7) . . . . ?
C16A C15A C14A C13A -0.6(9) . . . . ?
C7B C6B C11B C10B -0.7(6) . . . . ?
C7B C6B C11B C2 176.8(4) . . . . ?
C1B N1B C3B N3B 171.9(4) . . . . ?
C1B N1B C3B N4B -7.3(7) . . . . ?
C1B' N2B' C3B' N3B' -179.9(4) . . . . ?
C1B' N2B' C3B' N5B' -0.1(6) . . . . ?
C8B C9B C10B C11B -2.3(6) . . . . ?
C2A N2A C4A N5A 3.0(7) . . . . ?
C2A N2A C4A N3A -177.9(5) . . . . ?
C24S P1S C12S C13S -20.2(5) . . . . ?
C24S P1S C12S C16S 163.3(5) . . . . ?
C24S P1S C6S C10S 96.6(3) . . . . ?
C24S P1S C6S C7S -73.5(3) . . . . ?
C24S P1S C18S C19S 130.3(5) . . . . ?
C24S P1S C18S C23S -48.6(6) . . . . ?
C24S C29S C28S C27S 0.2(11) . . . . ?
C2B N2B C4B N3B -140.7(4) . . . . ?
C2B N2B C4B N5B 41.7(5) . . . . ?
C15B C16B C17B N6B' 177.1(4) . . . . ?
C15B C16B C17B C12B 0.4(7) . . . . ?
C15B C14B C5 C12B -0.3(7) . . . . ?
C12S P1S C24S C29S -91.4(5) . . . . ?
C12S P1S C24S C25S 85.8(5) . . . . ?
C12S P1S C6S C10S -143.0(3) . . . . ?
C12S P1S C6S C7S 46.9(3) . . . . ?
C12S P1S C18S C19S 10.9(6) . . . . ?
C12S P1S C18S C23S -168.1(5) . . . . ?
C12S C16S C17S C15S 0.4(11) . . . . ?
C17B N6B' C5B' N5B' 16.1(6) . . . . ?
C17B N6B' C5B' N4B' -164.2(4) . . . . ?
C17B N6B' C6B' C10 19.5(13) . . . . ?
C17B N6B' C6B' C7B' 152.5(12) . . . . ?
C17B N6B' C6B' C15 -4.1(8) . . . . ?
C17B N6B' C6B' C16 -165.0(10) . . . . ?
C17B C16B C15B C14B -1.1(7) . . . . ?
C17B C12B C5 C14B -0.4(7) . . . . ?
C17B C12B C10 C6B' 24.5(16) . . . . ?
C17B C12B C10 C13 178(3) . . . . ?
C17B C12B C15 C6B' -8.6(9) . . . . ?
C17B C12B C15 C14 176.9(10) . . . . ?
C1 N6B C6B C11B 3.1(5) . . . . ?
C1 N6B C6B C7B -175.7(5) . . . . ?
C1 N6B C5B N5B 178.3(4) . . . . ?
C1 N6B C5B N4B -1.2(6) . . . . ?
C13A C12A C11A C6A -172.8(5) . . . . ?
C13A C12A C11A C10A 3.6(9) . . . . ?
C12B C10 C13 C9B' -172(2) . . . . ?
C2 C11B C10B C9B -174.4(4) . . . . ?
C2 C13B C6 C3 0.1(9) . . . . ?
C2 C1 C4 C3 -1.2(8) . . . . ?
C2B' N1B' C4B' N3B' -143.5(4) . . . . ?
C2B' N1B' C4B' N4B' 38.1(6) . . . . ?
C6S P1S C24S C29S 28.7(5) . . . . ?
C6S P1S C24S C25S -154.1(4) . . . . ?
C6S P1S C12S C13S -140.0(4) . . . . ?
C6S P1S C12S C16S 43.6(5) . . . . ?
C6S P1S C18S C19S -109.7(5) . . . . ?
C6S P1S C18S C23S 71.3(5) . . . . ?
C6S C10S C9S C11S 0.0 . . . . ?
C10S C6S C7S C8S 0.0 . . . . ?
C10S C9S C11S C8S 0.0 . . . . ?
C9S C11S C8S C7S 0.0 . . . . ?
C11S C8S C7S C6S 0.0 . . . . ?
C7S C6S C10S C9S 0.0 . . . . ?
C29S C24S C25S C26S 1.7(8) . . . . ?
C29S C28S C27S C26S 2.2(11) . . . . ?
C19S C18S C23S C22S -1.5(10) . . . . ?
C4 C1 C2 C11B -174.3(5) . . . . ?
C4 C1 C2 C13B 2.2(8) . . . . ?
C4 C3 C6 C13B 0.9(11) . . . . ?
C14S C15S C17S C16S 0.9(11) . . . . ?
C13S C12S C16S C17S -1.5(9) . . . . ?
C13S C14S C15S C17S -0.9(9) . . . . ?
C18S P1S C24S C29S 150.2(5) . . . . ?
C18S P1S C24S C25S -32.7(5) . . . . ?
C18S P1S C12S C13S 98.2(4) . . . . ?
C18S P1S C12S C16S -78.2(5) . . . . ?
C18S P1S C6S C10S -23.0(3) . . . . ?
C18S P1S C6S C7S 166.9(2) . . . . ?
C18S C19S C20S C21S 0.5(9) . . . . ?
C18S C23S C22S C21S 0.4(12) . . . . ?
C5 C14B C15B C16B 1.1(7) . . . . ?
C5 C12B C10 C6B' -175.7(7) . . . . ?
C5 C12B C10 C13 -23(4) . . . . ?
C5 C12B C15 C6B' 175.0(6) . . . . ?
C5 C12B C15 C14 0.5(16) . . . . ?
C15S C14S C13S C12S -0.3(8) . . . . ?
C6 C13B C2 C11B 174.0(5) . . . . ?
C6 C13B C2 C1 -1.6(8) . . . . ?
C6 C3 C4 C1 -0.4(10) . . . . ?
C16S C12S C13S C14S 1.5(8) . . . . ?
C20S C19S C18S P1S -177.9(5) . . . . ?
C20S C19S C18S C23S 1.0(9) . . . . ?
C20S C21S C22S C23S 1.2(12) . . . . ?
C27S C26S C25S C24S 0.6(8) . . . . ?
C22S C21S C20S C19S -1.6(11) . . . . ?
C6B' N6B' C5B' N5B' -158.4(5) . . . . ?
C6B' N6B' C5B' N4B' 21.2(7) . . . . ?
C6B' N6B' C17B C16B -178.1(5) . . . . ?
C6B' N6B' C17B C12B -1.2(6) . . . . ?
C6B' C10 C13 C9B' -24(4) . . . . ?
C6B' C7B' C8B' C9B' 16(3) . . . . ?
C6B' C16 C18 C17 -10(2) . . . . ?
C3B' N3B' C4B' N1B' 178.7(3) . . . . ?
C3B' N3B' C4B' N4B' -3.0(6) . . . . ?
C3B' N5B' C5B' N6B' 178.5(4) . . . . ?
C3B' N5B' C5B' N4B' -1.0(6) . . . . ?
C4S O2S C3S C2S -164.0(11) . . . . ?
C3S O2S C4S C5S 179.3(11) . . . . ?
C10 C12B C5 C14B -157.7(14) . . . . ?
C10 C6B' C7B' C8B' -30(3) . . . . ?
C10 C13 C9B' C8B' 3(4) . . . . ?
C13 C9B' C8B' C7B' 0(4) . . . . ?
C7B' C6B' C10 C12B -167.8(12) . . . . ?
C7B' C6B' C10 C13 35(3) . . . . ?
C14 C17 C18 C16 3(2) . . . . ?
C15 C12B C5 C14B 175.6(8) . . . . ?
C15 C6B' C16 C18 15.6(17) . . . . ?
C15 C14 C17 C18 -1(2) . . . . ?
C16 C6B' C15 C12B 170.9(8) . . . . ?
C16 C6B' C15 C14 -13.9(15) . . . . ?
C17 C14 C15 C12B 180.0(11) . . . . ?
C17 C14 C15 C6B' 6.0(17) . . . . ?
C25S C24S C29S C28S -2.1(9) . . . . ?
C25S C26S C27S C28S -2.6(9) . . . . ?
